data_4508099
loop_
_publ_author_name
'Bhattacharya, Suman'
'Saha, Binoy K.'

_publ_section_title
;
 Interaction Dependence and Similarity in Thermal Expansion of a Dimorphic
 1D Hydrogen-Bonded Organic Complex
;
_journal_issue 8
_journal_name_full 'Crystal Growth &amp; Design'
_journal_page_first 3299
_journal_paper_doi 10.1021/cg4009174
_journal_volume 13
_journal_year 2013
_chemical_formula_moiety 'C8 H8 O8, 2(C12 H10 N2)'
_chemical_formula_sum 'C32 H28 N4 O8'
_chemical_formula_weight 596.58
_chemical_name_common CBTA.BPE-Form-II
_chemical_name_systematic
;
cyclobutane-1,2,3,4-tetracarboxylic acid,
(E)-1,2-di(pyridin-4-yl)ethene complex polymorph II
;
_space_group_crystal_system triclinic
_space_group_IT_number 2
_space_group_name_Hall '-P 1'
_space_group_name_H-M_alt 'P -1'
_symmetry_space_group_name_Hall '-P 1'
_symmetry_space_group_name_H-M 'P -1'
_atom_sites_solution_hydrogens geom
_atom_sites_solution_primary direct
_atom_sites_solution_secondary difmap
_audit_creation_date 2013-04-18
_audit_creation_method
;
  Olex2 1.2
  (compiled Apr  9 2013 14:06:00, GUI svn.r4458)
;
_cell_angle_alpha 74.256(5)
_cell_angle_beta 89.781(5)
_cell_angle_gamma 71.829(5)
_cell_formula_units_Z 2
_cell_length_a 7.3932(4)
_cell_length_b 11.3015(6)
_cell_length_c 18.0214(9)
_cell_measurement_reflns_used 3744
_cell_measurement_temperature 192(2)
_cell_measurement_theta_max 29.1154
_cell_measurement_theta_min 3.7872
_cell_volume 1371.61(14)
_computing_cell_refinement
;
CrysAlisPro, Agilent Technologies,
Version 1.171.36.21 (release 14-08-2012 CrysAlis171 .NET)
(compiled Sep 14 2012,17:21:16)
;
_computing_data_collection
;
CrysAlisPro, Agilent Technologies,
Version 1.171.36.21 (release 14-08-2012 CrysAlis171 .NET)
(compiled Sep 14 2012,17:21:16)
;
_computing_data_reduction
;
CrysAlisPro, Agilent Technologies,
Version 1.171.36.21 (release 14-08-2012 CrysAlis171 .NET)
(compiled Sep 14 2012,17:21:16)
;
_computing_molecular_graphics
;
O. V. Dolomanov, L. J. Bourhis, R. J. Gildea, J. A. K. Howard and H. Puschmann,
OLEX2: a complete structure solution, refinement and analysis program.
J. Appl. Cryst. (2009). 42, 339-341.
;
_computing_publication_material
;
O. V. Dolomanov, L. J. Bourhis, R. J. Gildea, J. A. K. Howard and H. Puschmann,
OLEX2: a complete structure solution, refinement and analysis program.
J. Appl. Cryst. (2009). 42, 339-341.
;
_computing_structure_refinement
;
SHELXL, G.M. Sheldrick, Acta Cryst.
(2008). A64, 112-122
;
_computing_structure_solution
;
SHELXS, G.M. Sheldrick, Acta Cryst.
(2008). A64, 112-122
;
_diffrn_ambient_temperature 192(2)
_diffrn_detector_area_resol_mean 15.9821
_diffrn_measured_fraction_theta_full 0.9895
_diffrn_measured_fraction_theta_max 0.9261
_diffrn_measurement_details
;
  1 omega  -25.00   24.00   1.0000    5.0000
omega____ theta____ kappa____ phi______ frames
    -      -17.4178  -99.0000  -90.0000 49

  2 omega  -18.00   19.00   1.0000    5.0000
omega____ theta____ kappa____ phi______ frames
    -      -17.4178  -99.0000  120.0000 37

  3 omega  -34.00   47.00   1.0000    5.0000
omega____ theta____ kappa____ phi______ frames
    -      -17.4178   57.0000 -120.0000 81

  4 omega  -88.00    3.00   1.0000    5.0000
omega____ theta____ kappa____ phi______ frames
    -      -17.4178  -77.0000   30.0000 91

  5 omega  -51.00   53.00   1.0000    5.0000
omega____ theta____ kappa____ phi______ frames
    -      -17.4178   19.0000 -180.0000 104

  6 omega  -88.00  -13.00   1.0000    5.0000
omega____ theta____ kappa____ phi______ frames
    -      -17.4178  -77.0000  150.0000 75

  7 omega  -93.00  -35.00   1.0000    5.0000
omega____ theta____ kappa____ phi______ frames
    -      -17.4178 -178.0000  -90.0000 58
;
_diffrn_measurement_device_type 'Xcalibur, Eos'
_diffrn_measurement_method '\w scans'
_diffrn_orient_matrix_UB_11 0.0230553000
_diffrn_orient_matrix_UB_12 -0.0555162000
_diffrn_orient_matrix_UB_13 0.0326814000
_diffrn_orient_matrix_UB_21 -0.0232243000
_diffrn_orient_matrix_UB_22 0.0408062000
_diffrn_orient_matrix_UB_23 0.0247662000
_diffrn_orient_matrix_UB_31 -0.0959456000
_diffrn_orient_matrix_UB_32 0.0002946000
_diffrn_orient_matrix_UB_33 -0.0019744000
_diffrn_radiation_monochromator graphite
_diffrn_radiation_type 'Mo K\a'
_diffrn_radiation_wavelength 0.7107
_diffrn_reflns_av_R_equivalents 0.0257
_diffrn_reflns_av_unetI/netI 0.0403
_diffrn_reflns_limit_h_max 9
_diffrn_reflns_limit_h_min -9
_diffrn_reflns_limit_k_max 15
_diffrn_reflns_limit_k_min -14
_diffrn_reflns_limit_l_max 23
_diffrn_reflns_limit_l_min -24
_diffrn_reflns_number 13523
_diffrn_reflns_theta_full 25.00
_diffrn_reflns_theta_max 29.18
_diffrn_reflns_theta_min 3.80
_diffrn_source 'Enhance (Mo) X-ray Source'
_exptl_absorpt_coefficient_mu 0.106
_exptl_absorpt_correction_T_max 1.00000
_exptl_absorpt_correction_T_min 0.96646
_exptl_absorpt_correction_type multi-scan
_exptl_absorpt_process_details
;
CrysAlisPro, Agilent Technologies,
Version 1.171.36.21 (release 14-08-2012 CrysAlis171 .NET)
(compiled Sep 14 2012,17:21:16)
Empirical absorption correction using spherical harmonics,
 implemented in SCALE3 ABSPACK scaling algorithm.
;
_exptl_crystal_colour colourless
_exptl_crystal_colour_primary colourless
_exptl_crystal_density_diffrn 1.445
_exptl_crystal_density_method 'not measured'
_exptl_crystal_description block
_exptl_crystal_F_000 624
_exptl_crystal_size_max 0.46
_exptl_crystal_size_mid 0.42
_exptl_crystal_size_min 0.18
_refine_diff_density_max 1.070
_refine_diff_density_min -0.671
_refine_diff_density_rms 0.061
_refine_ls_extinction_method none
_refine_ls_goodness_of_fit_ref 1.048
_refine_ls_hydrogen_treatment mixed
_refine_ls_matrix_type full
_refine_ls_number_parameters 432
_refine_ls_number_reflns 6254
_refine_ls_number_restraints 4
_refine_ls_restrained_S_all 1.048
_refine_ls_R_factor_all 0.1035
_refine_ls_R_factor_gt 0.0761
_refine_ls_shift/su_max 0.000
_refine_ls_shift/su_mean 0.000
_refine_ls_structure_factor_coef Fsqd
_refine_ls_weighting_details 'calc w=1/[\s^2^(Fo^2^)+(0.0810P)^2^+1.7057P] where P=(Fo^2^+2Fc^2^)/3'
_refine_ls_weighting_scheme calc
_refine_ls_wR_factor_gt 0.1931
_refine_ls_wR_factor_ref 0.2176
_reflns_number_gt 4482
_reflns_number_total 6254
_reflns_threshold_expression >2sigma(I)
_cod_data_source_file cg4009174_si_002.cif
_cod_data_source_block P1-192
_cod_original_cell_volume 1371.61(13)
_cod_database_code 4508099

loop_
_space_group_symop_id
_space_group_symop_operation_xyz
1 'x, y, z'
2 '-x, -y, -z'

loop_
_atom_site_label
_atom_site_type_symbol
_atom_site_fract_x
_atom_site_fract_y
_atom_site_fract_z
_atom_site_U_iso_or_equiv
_atom_site_adp_type
_atom_site_occupancy
_atom_site_symmetry_multiplicity
_atom_site_calc_flag
_atom_site_refinement_flags
_atom_site_disorder_assembly
_atom_site_disorder_group
O2 O 0.7290(3) 0.68746(19) 0.07110(11) 0.0390(5) Uani 1 1 d . . .
O3 O 1.0177(3) 0.27600(19) 0.17000(11) 0.0378(5) Uani 1 1 d D . .
N1 N 0.5115(3) 0.5604(2) 0.22536(12) 0.0306(5) Uani 1 1 d . . .
O4 O 1.1196(3) 0.44666(19) 0.15759(10) 0.0383(5) Uani 1 1 d . . .
O1 O 0.6295(3) 0.5136(2) 0.09840(12) 0.0410(5) Uani 1 1 d D . .
N2 N 0.0362(3) 0.7078(2) 0.68682(12) 0.0334(5) Uani 1 1 d . . .
C16 C 0.1599(3) 0.6420(2) 0.55189(14) 0.0277(5) Uani 1 1 d . . .
C2 C 0.8462(4) 0.5232(2) 0.00494(14) 0.0271(5) Uani 1 1 d . . .
H2 H 0.7649 0.4996 -0.0291 0.032 Uiso 1 1 calc R . .
C10 C 0.3817(4) 0.5079(3) 0.34676(15) 0.0313(6) Uani 1 1 d . . .
H10 H 0.3374 0.4481 0.3839 0.038 Uiso 1 1 calc R . .
C11 C 0.3835(3) 0.6235(2) 0.36007(14) 0.0269(5) Uani 1 1 d . . .
C3 C 1.0295(4) 0.4037(2) 0.04301(13) 0.0267(5) Uani 1 1 d . . .
H3A H 1.0330 0.3241 0.0280 0.032 Uiso 1 1 calc R . .
C9 C 0.4450(4) 0.4814(3) 0.27906(15) 0.0334(6) Uani 1 1 d . . .
H9 H 0.4411 0.4030 0.2703 0.040 Uiso 1 1 calc R . .
C1 C 0.7287(4) 0.5856(2) 0.06127(14) 0.0282(5) Uani 1 1 d . . .
C4 C 1.0633(4) 0.3773(2) 0.12955(14) 0.0286(5) Uani 1 1 d . . .
C14 C 0.3096(4) 0.6652(3) 0.42761(14) 0.0301(5) Uani 1 1 d . . .
H14 H 0.3174 0.7459 0.4311 0.036 Uiso 1 1 calc R . .
C12 C 0.4574(4) 0.7041(3) 0.30443(14) 0.0299(5) Uani 1 1 d . . .
H12 H 0.4649 0.7827 0.3117 0.036 Uiso 1 1 calc R . .
C15 C 0.2329(4) 0.6002(3) 0.48403(14) 0.0302(5) Uani 1 1 d . . .
H15 H 0.2243 0.5197 0.4805 0.036 Uiso 1 1 calc R . .
C13 C 0.5192(4) 0.6694(3) 0.23895(15) 0.0319(6) Uani 1 1 d . . .
H13 H 0.5696 0.7253 0.2017 0.038 Uiso 1 1 calc R . .
C19 C 0.0971(4) 0.7868(3) 0.63129(16) 0.0377(6) Uani 1 1 d . . .
H19 H 0.1004 0.8662 0.6387 0.045 Uiso 1 1 calc R . .
C18 C 0.0338(4) 0.5970(3) 0.67513(16) 0.0381(6) Uani 1 1 d . . .
H18 H -0.0118 0.5402 0.7138 0.046 Uiso 1 1 calc R . .
C17 C 0.0942(4) 0.5603(3) 0.60970(15) 0.0355(6) Uani 1 1 d . . .
H17 H 0.0908 0.4797 0.6043 0.043 Uiso 1 1 calc R . .
C20 C 0.1558(4) 0.7593(3) 0.56331(16) 0.0357(6) Uani 1 1 d . . .
H20 H 0.1934 0.8206 0.5244 0.043 Uiso 1 1 calc R . .
C32 C 0.3627(5) 0.7740(3) -0.07594(19) 0.0461(7) Uani 1 1 d . A .
H32 H 0.3275 0.7017 -0.0474 0.055 Uiso 1 1 calc R . .
C28 C 0.3357(4) 0.8788(3) -0.04781(16) 0.0373(6) Uani 1 1 d . . .
N4 N 0.4937(4) 0.8661(4) -0.18602(18) 0.0717(11) Uani 1 1 d . A .
N3 N -0.0584(4) 0.8687(3) 0.28276(16) 0.0545(8) Uani 1 1 d . A .
C22 C 0.0282(4) 0.7535(3) 0.1876(2) 0.0472(8) Uani 1 1 d . A .
H22 H 0.0344 0.6797 0.1709 0.057 Uiso 1 1 calc R . .
C23 C 0.0941(4) 0.8510(3) 0.14372(16) 0.0386(7) Uani 1 1 d . . .
C26A C 0.1793(5) 0.8228(4) 0.0729(2) 0.0341(13) Uani 0.756(11) 1 d P A 1
H26A H 0.1862 0.7429 0.0634 0.041 Uiso 0.756(11) 1 calc PR A 1
C21 C -0.0477(4) 0.7676(3) 0.2575(2) 0.0552(10) Uani 1 1 d . . .
H21 H -0.0932 0.7016 0.2879 0.066 Uiso 1 1 calc R A .
C24 C 0.0755(4) 0.9558(3) 0.1718(2) 0.0448(7) Uani 1 1 d . A .
H24 H 0.1154 1.0257 0.1430 0.054 Uiso 1 1 calc R . .
C25 C 0.0018(5) 0.9596(3) 0.2392(2) 0.0509(8) Uani 1 1 d . . .
H25 H -0.0076 1.0332 0.2567 0.061 Uiso 1 1 calc R A .
C29 C 0.3918(4) 0.9802(3) -0.0912(2) 0.0496(8) Uani 1 1 d . A .
H29 H 0.3766 1.0552 -0.0744 0.059 Uiso 1 1 calc R . .
C31 C 0.4389(5) 0.7729(4) -0.1439(2) 0.0604(10) Uani 1 1 d . . .
H31 H 0.4534 0.6993 -0.1620 0.072 Uiso 1 1 calc R A .
C27A C 0.2457(6) 0.9050(5) 0.0229(3) 0.0350(12) Uani 0.756(11) 1 d P A 1
H27A H 0.2356 0.9853 0.0324 0.042 Uiso 0.756(11) 1 calc PR A 1
C30 C 0.4719(5) 0.9697(5) -0.1609(3) 0.0754(15) Uani 1 1 d . . .
H30 H 0.5119 1.0386 -0.1910 0.090 Uiso 1 1 calc R A .
O6 O 0.7938(4) 0.9226(3) 0.41134(16) 0.0665(8) Uani 1 1 d D . .
C7 C 0.3901(4) 1.0237(3) 0.45354(15) 0.0334(6) Uani 1 1 d . . .
H7 H 0.2647 1.0103 0.4659 0.040 Uiso 1 1 calc R . .
C6 C 0.5592(4) 0.8994(3) 0.49609(16) 0.0372(6) Uani 1 1 d . . .
H6A H 0.5095 0.8307 0.5279 0.045 Uiso 1 1 calc R . .
O5 O 0.7311(4) 0.7381(3) 0.4382(2) 0.0836(10) Uani 1 1 d . . .
O8 O 0.4352(4) 1.1730(4) 0.33782(18) 0.0864(11) Uani 1 1 d D . .
C5 C 0.7059(5) 0.8445(4) 0.44650(19) 0.0552(9) Uani 1 1 d . . .
O7 O 0.3613(5) 1.0025(3) 0.32975(17) 0.0972(12) Uani 1 1 d . . .
C8 C 0.3964(5) 1.0710(5) 0.36733(18) 0.0682(13) Uani 1 1 d . . .
C26B C 0.1850(15) 0.9066(13) 0.0697(7) 0.029(4) Uani 0.244(11) 1 d P A 2
H26B H 0.1881 0.9932 0.0560 0.035 Uiso 0.244(11) 1 calc PR A 2
C27B C 0.2573(16) 0.8284(16) 0.0270(7) 0.029(3) Uani 0.244(11) 1 d P A 2
H27B H 0.2600 0.7405 0.0434 0.035 Uiso 0.244(11) 1 calc PR A 2
H6 H 0.864(6) 0.899(5) 0.377(2) 0.106(18) Uiso 1 1 d D . .
H1 H 0.587(7) 0.537(5) 0.139(2) 0.107(17) Uiso 1 1 d D . .
H3 H 1.014(6) 0.276(4) 0.2173(12) 0.065(12) Uiso 1 1 d D . .
H8 H 0.458(8) 1.182(6) 0.2906(15) 0.11(2) Uiso 1 1 d D . .

loop_
_atom_site_aniso_label
_atom_site_aniso_U_11
_atom_site_aniso_U_22
_atom_site_aniso_U_33
_atom_site_aniso_U_23
_atom_site_aniso_U_13
_atom_site_aniso_U_12
O2 0.0467(11) 0.0387(11) 0.0386(11) -0.0205(9) 0.0169(9) -0.0156(9)
O3 0.0595(13) 0.0341(10) 0.0231(9) -0.0066(8) 0.0118(9) -0.0212(9)
N1 0.0310(11) 0.0336(12) 0.0275(11) -0.0124(9) 0.0102(9) -0.0080(9)
O4 0.0562(12) 0.0440(11) 0.0248(9) -0.0137(8) 0.0095(9) -0.0266(10)
O1 0.0558(13) 0.0429(12) 0.0362(11) -0.0211(9) 0.0274(10) -0.0243(10)
N2 0.0366(12) 0.0380(12) 0.0260(11) -0.0125(9) 0.0075(9) -0.0098(10)
C16 0.0275(12) 0.0327(13) 0.0227(11) -0.0092(10) 0.0049(9) -0.0083(10)
C2 0.0331(13) 0.0313(13) 0.0213(11) -0.0128(10) 0.0087(10) -0.0120(10)
C10 0.0357(13) 0.0324(13) 0.0269(12) -0.0077(10) 0.0106(10) -0.0134(11)
C11 0.0260(11) 0.0305(13) 0.0233(11) -0.0096(10) 0.0050(9) -0.0064(10)
C3 0.0369(13) 0.0263(12) 0.0203(11) -0.0096(9) 0.0087(10) -0.0122(10)
C9 0.0414(14) 0.0301(13) 0.0323(13) -0.0142(11) 0.0112(11) -0.0122(11)
C1 0.0312(12) 0.0312(13) 0.0227(11) -0.0108(10) 0.0058(10) -0.0079(10)
C4 0.0336(13) 0.0289(13) 0.0235(12) -0.0099(10) 0.0095(10) -0.0080(10)
C14 0.0347(13) 0.0309(13) 0.0267(12) -0.0122(10) 0.0082(10) -0.0102(10)
C12 0.0334(13) 0.0308(13) 0.0283(12) -0.0103(10) 0.0070(10) -0.0126(10)
C15 0.0358(13) 0.0327(13) 0.0265(12) -0.0135(10) 0.0088(10) -0.0130(11)
C13 0.0319(13) 0.0346(14) 0.0291(13) -0.0080(11) 0.0088(10) -0.0113(11)
C19 0.0498(16) 0.0323(14) 0.0354(14) -0.0151(12) 0.0139(13) -0.0148(12)
C18 0.0478(16) 0.0454(16) 0.0271(13) -0.0118(12) 0.0140(12) -0.0222(13)
C17 0.0485(16) 0.0371(15) 0.0283(13) -0.0125(11) 0.0117(12) -0.0215(12)
C20 0.0459(16) 0.0343(14) 0.0314(13) -0.0106(11) 0.0178(12) -0.0181(12)
C32 0.0551(19) 0.0342(15) 0.0464(17) -0.0036(13) -0.0061(14) -0.0173(14)
C28 0.0282(13) 0.0511(17) 0.0315(14) -0.0107(12) -0.0006(11) -0.0121(12)
N4 0.0448(17) 0.100(3) 0.0393(16) -0.0020(18) 0.0065(13) 0.0046(18)
N3 0.0375(14) 0.073(2) 0.0407(15) -0.0194(14) 0.0017(12) 0.0020(13)
C22 0.0390(15) 0.0315(15) 0.071(2) -0.0242(15) -0.0130(15) -0.0031(12)
C23 0.0269(13) 0.0495(17) 0.0342(14) -0.0150(13) -0.0011(11) -0.0024(12)
C26A 0.035(2) 0.030(2) 0.036(2) -0.0131(16) -0.0018(17) -0.0067(15)
C21 0.0340(15) 0.0496(19) 0.064(2) 0.0160(17) -0.0046(15) -0.0158(14)
C24 0.0347(14) 0.0347(15) 0.062(2) -0.0087(14) -0.0035(14) -0.0121(12)
C25 0.0427(17) 0.0508(19) 0.064(2) -0.0364(17) -0.0012(15) -0.0040(14)
C29 0.0389(16) 0.0347(16) 0.072(2) -0.0095(15) -0.0148(16) -0.0120(13)
C31 0.064(2) 0.059(2) 0.0454(19) -0.0218(17) -0.0015(17) 0.0042(18)
C27A 0.036(2) 0.031(3) 0.041(3) -0.0143(19) 0.0001(18) -0.0100(17)
C30 0.0370(17) 0.078(3) 0.078(3) 0.045(2) -0.0119(18) -0.0288(19)
O6 0.0733(18) 0.0511(15) 0.0564(16) -0.0163(13) 0.0227(14) 0.0066(13)
C7 0.0350(13) 0.0347(14) 0.0314(13) -0.0121(11) 0.0085(11) -0.0099(11)
C6 0.0443(15) 0.0295(14) 0.0355(14) -0.0110(11) 0.0035(12) -0.0075(12)
O5 0.0512(15) 0.087(2) 0.124(3) -0.079(2) -0.0020(16) 0.0041(14)
O8 0.0621(18) 0.108(3) 0.0500(17) 0.0258(17) 0.0055(14) -0.0151(17)
C5 0.0494(19) 0.061(2) 0.0356(16) -0.0202(16) -0.0032(14) 0.0145(16)
O7 0.101(2) 0.109(3) 0.0551(17) -0.0531(18) -0.0257(16) 0.0292(19)
C8 0.0416(18) 0.098(3) 0.0230(14) -0.0085(18) 0.0000(13) 0.0276(19)
C26B 0.028(5) 0.033(8) 0.027(6) -0.013(5) 0.006(4) -0.009(4)
C27B 0.031(6) 0.032(8) 0.025(6) -0.009(5) 0.005(5) -0.011(5)

loop_
_atom_type_symbol
_atom_type_description
_atom_type_scat_dispersion_real
_atom_type_scat_dispersion_imag
_atom_type_scat_source
C C 0.0033 0.0016 'International Tables Vol C Tables 4.2.6.8 and 6.1.1.4'
H H 0.0000 0.0000 'International Tables Vol C Tables 4.2.6.8 and 6.1.1.4'
N N 0.0061 0.0033 'International Tables Vol C Tables 4.2.6.8 and 6.1.1.4'
O O 0.0106 0.0060 'International Tables Vol C Tables 4.2.6.8 and 6.1.1.4'

loop_
_geom_angle_atom_site_label_1
_geom_angle_atom_site_label_2
_geom_angle_atom_site_label_3
_geom_angle
_geom_angle_site_symmetry_1
_geom_angle_site_symmetry_3
C4 O3 H3 109(3) . .
C9 N1 C13 117.8(2) . .
C1 O1 H1 111(3) . .
C19 N2 C18 117.2(2) . .
C17 C16 C15 119.6(2) . .
C20 C16 C15 123.7(2) . .
C20 C16 C17 116.7(2) . .
C3 C2 H2 111.0 2_765 .
C3 C2 H2 111.0 . .
C3 C2 C3 90.74(18) 2_765 .
C1 C2 H2 111.0 . .
C1 C2 C3 115.0(2) . .
C1 C2 C3 116.8(2) . 2_765
C11 C10 H10 120.4 . .
C9 C10 H10 120.4 . .
C9 C10 C11 119.2(2) . .
C10 C11 C14 124.0(2) . .
C10 C11 C12 117.2(2) . .
C12 C11 C14 118.8(2) . .
C2 C3 C2 89.25(18) 2_765 .
C2 C3 H3A 112.5 . .
C2 C3 H3A 112.5 2_765 .
C4 C3 C2 113.77(19) . .
C4 C3 C2 114.5(2) . 2_765
C4 C3 H3A 112.5 . .
N1 C9 C10 123.2(2) . .
N1 C9 H9 118.4 . .
C10 C9 H9 118.4 . .
O2 C1 O1 125.1(2) . .
O2 C1 C2 124.2(2) . .
O1 C1 C2 110.7(2) . .
O3 C4 C3 113.3(2) . .
O4 C4 O3 124.4(2) . .
O4 C4 C3 122.2(2) . .
C11 C14 H14 117.3 . .
C15 C14 C11 125.5(2) . .
C15 C14 H14 117.3 . .
C11 C12 H12 120.2 . .
C13 C12 C11 119.7(2) . .
C13 C12 H12 120.2 . .
C16 C15 H15 117.3 . .
C14 C15 C16 125.4(2) . .
C14 C15 H15 117.3 . .
N1 C13 C12 122.9(2) . .
N1 C13 H13 118.6 . .
C12 C13 H13 118.6 . .
N2 C19 H19 118.4 . .
N2 C19 C20 123.3(3) . .
C20 C19 H19 118.4 . .
N2 C18 H18 118.3 . .
N2 C18 C17 123.4(2) . .
C17 C18 H18 118.3 . .
C16 C17 H17 120.2 . .
C18 C17 C16 119.6(3) . .
C18 C17 H17 120.2 . .
C16 C20 H20 120.1 . .
C19 C20 C16 119.8(2) . .
C19 C20 H20 120.1 . .
C28 C32 H32 119.9 . .
C31 C32 H32 119.9 . .
C31 C32 C28 120.3(3) . .
C32 C28 C29 117.3(3) . .
C32 C28 C27A 129.9(3) . .
C32 C28 C27B 98.3(7) . .
C29 C28 C27A 112.7(3) . .
C29 C28 C27B 144.2(7) . .
C27A C28 C27B 31.9(5) . .
C31 N4 C30 117.9(3) . .
C25 N3 C21 117.5(3) . .
C23 C22 H22 121.0 . .
C23 C22 C21 118.0(3) . .
C21 C22 H22 121.0 . .
C22 C23 C26A 113.2(3) . .
C22 C23 C26B 149.3(6) . .
C24 C23 C22 116.9(3) . .
C24 C23 C26A 129.9(3) . .
C24 C23 C26B 93.8(6) . .
C23 C26A H26A 118.9 . .
C27A C26A C23 122.3(4) . .
C27A C26A H26A 118.9 . .
N3 C21 C22 122.7(3) . .
N3 C21 H21 118.6 . .
C22 C21 H21 118.6 . .
C23 C24 H24 119.8 . .
C25 C24 C23 120.4(3) . .
C25 C24 H24 119.8 . .
N3 C25 C24 124.3(3) . .
N3 C25 H25 117.8 . .
C24 C25 H25 117.8 . .
C28 C29 H29 120.9 . .
C28 C29 C30 118.2(3) . .
C30 C29 H29 120.9 . .
C32 C31 H31 117.9 . .
N4 C31 C32 124.1(4) . .
N4 C31 H31 117.9 . .
C28 C27A H27A 118.1 . .
C26A C27A C28 123.7(5) . .
C26A C27A H27A 118.1 . .
N4 C30 C29 122.1(3) . .
N4 C30 H30 118.9 . .
C29 C30 H30 118.9 . .
C5 O6 H6 116(4) . .
C6 C7 H7 110.4 2_676 .
C6 C7 H7 110.4 . .
C6 C7 C6 91.0(2) 2_676 .
C8 C7 H7 110.4 . .
C8 C7 C6 115.1(2) . .
C8 C7 C6 118.1(3) . 2_676
C7 C6 C7 89.0(2) 2_676 .
C7 C6 H6A 110.6 . .
C7 C6 H6A 110.6 2_676 .
C5 C6 C7 116.3(2) . .
C5 C6 C7 118.2(3) . 2_676
C5 C6 H6A 110.6 . .
C8 O8 H8 113(4) . .
O6 C5 C6 114.1(3) . .
O5 C5 O6 123.9(3) . .
O5 C5 C6 121.9(4) . .
O8 C8 C7 120.5(4) . .
O7 C8 C7 115.4(4) . .
O7 C8 O8 124.1(4) . .
C23 C26B H26B 121.5 . .
C27B C26B C23 117.1(12) . .
C27B C26B H26B 121.5 . .
C28 C27B H27B 120.2 . .
C26B C27B C28 119.7(14) . .
C26B C27B H27B 120.2 . .

loop_
_geom_bond_atom_site_label_1
_geom_bond_atom_site_label_2
_geom_bond_distance
_geom_bond_site_symmetry_2
O2 C1 1.212(3) .
O3 C4 1.320(3) .
O3 H3 0.853(18) .
N1 C9 1.333(3) .
N1 C13 1.338(3) .
O4 C4 1.209(3) .
O1 C1 1.312(3) .
O1 H1 0.865(19) .
N2 C19 1.328(3) .
N2 C18 1.330(4) .
C16 C15 1.470(3) .
C16 C17 1.388(3) .
C16 C20 1.387(4) .
C2 H2 1.0000 .
C2 C3 1.579(4) .
C2 C3 1.535(3) 2_765
C2 C1 1.511(3) .
C10 H10 0.9500 .
C10 C11 1.395(4) .
C10 C9 1.380(3) .
C11 C14 1.466(3) .
C11 C12 1.395(3) .
C3 C2 1.535(3) 2_765
C3 H3A 1.0000 .
C3 C4 1.513(3) .
C9 H9 0.9500 .
C14 H14 0.9500 .
C14 C15 1.321(4) .
C12 H12 0.9500 .
C12 C13 1.375(3) .
C15 H15 0.9500 .
C13 H13 0.9500 .
C19 H19 0.9500 .
C19 C20 1.380(4) .
C18 H18 0.9500 .
C18 C17 1.381(4) .
C17 H17 0.9500 .
C20 H20 0.9500 .
C32 H32 0.9500 .
C32 C28 1.371(4) .
C32 C31 1.347(5) .
C28 C29 1.380(4) .
C28 C27A 1.493(5) .
C28 C27B 1.504(12) .
N4 C31 1.296(5) .
N4 C30 1.331(6) .
N3 C21 1.321(5) .
N3 C25 1.309(5) .
C22 H22 0.9500 .
C22 C23 1.391(5) .
C22 C21 1.405(5) .
C23 C26A 1.489(5) .
C23 C24 1.379(4) .
C23 C26B 1.559(12) .
C26A H26A 0.9500 .
C26A C27A 1.320(8) .
C21 H21 0.9500 .
C24 H24 0.9500 .
C24 C25 1.336(5) .
C25 H25 0.9500 .
C29 H29 0.9500 .
C29 C30 1.405(6) .
C31 H31 0.9500 .
C27A H27A 0.9500 .
C30 H30 0.9500 .
O6 C5 1.286(5) .
O6 H6 0.858(19) .
C7 H7 1.0000 .
C7 C6 1.534(4) 2_676
C7 C6 1.566(4) .
C7 C8 1.505(4) .
C6 C7 1.534(4) 2_676
C6 H6A 1.0000 .
C6 C5 1.494(4) .
O5 C5 1.208(5) .
O8 C8 1.251(6) .
O8 H8 0.85(2) .
O7 C8 1.240(6) .
C26B H26B 0.9500 .
C26B C27B 1.31(2) .
C27B H27B 0.9500 .

loop_
_geom_torsion_atom_site_label_1
_geom_torsion_atom_site_label_2
_geom_torsion_atom_site_label_3
_geom_torsion_atom_site_label_4
_geom_torsion
_geom_torsion_site_symmetry_1
_geom_torsion_site_symmetry_4
N2 C19 C20 C16 -2.5(5) . .
N2 C18 C17 C16 -0.6(5) . .
C2 C3 C4 O3 104.4(2) . .
C2 C3 C4 O3 -154.9(2) 2_765 .
C2 C3 C4 O4 -72.8(3) . .
C2 C3 C4 O4 27.8(3) 2_765 .
C10 C11 C14 C15 0.1(4) . .
C10 C11 C12 C13 1.8(4) . .
C11 C10 C9 N1 1.0(4) . .
C11 C14 C15 C16 179.7(2) . .
C11 C12 C13 N1 0.2(4) . .
C3 C2 C3 C2 0.0 2_765 2_765
C3 C2 C3 C4 116.5(2) 2_765 .
C3 C2 C1 O2 -0.9(4) 2_765 .
C3 C2 C1 O2 103.7(3) . .
C3 C2 C1 O1 -75.4(3) . .
C3 C2 C1 O1 -180.0(2) 2_765 .
C9 N1 C13 C12 -1.7(4) . .
C9 C10 C11 C14 176.3(2) . .
C9 C10 C11 C12 -2.4(4) . .
C1 C2 C3 C2 -120.3(2) . 2_765
C1 C2 C3 C4 -3.7(3) . .
C14 C11 C12 C13 -177.0(2) . .
C12 C11 C14 C15 178.9(3) . .
C15 C16 C17 C18 177.0(3) . .
C15 C16 C20 C19 -175.5(3) . .
C13 N1 C9 C10 1.0(4) . .
C19 N2 C18 C17 1.2(4) . .
C18 N2 C19 C20 0.3(4) . .
C17 C16 C15 C14 -175.7(3) . .
C17 C16 C20 C19 3.0(4) . .
C20 C16 C15 C14 2.7(4) . .
C20 C16 C17 C18 -1.6(4) . .
C32 C28 C29 C30 0.1(4) . .
C32 C28 C27A C26A 2.0(6) . .
C32 C28 C27B C26B -170.7(9) . .
C28 C32 C31 N4 1.1(6) . .
C28 C29 C30 N4 0.4(5) . .
C22 C23 C26A C27A 178.4(3) . .
C22 C23 C24 C25 1.7(4) . .
C22 C23 C26B C27B -11.8(15) . .
C23 C22 C21 N3 -0.1(5) . .
C23 C26A C27A C28 178.7(3) . .
C23 C24 C25 N3 -0.5(5) . .
C23 C26B C27B C28 176.1(7) . .
C26A C23 C24 C25 -176.8(3) . .
C21 N3 C25 C24 -1.0(5) . .
C21 C22 C23 C26A 177.4(3) . .
C21 C22 C23 C24 -1.4(4) . .
C21 C22 C23 C26B -179.3(8) . .
C24 C23 C26A C27A -3.1(5) . .
C24 C23 C26B C27B 170.1(9) . .
C25 N3 C21 C22 1.3(5) . .
C29 C28 C27A C26A 179.4(3) . .
C29 C28 C27B C26B 13.4(15) . .
C31 C32 C28 C29 -0.8(5) . .
C31 C32 C28 C27A 176.4(3) . .
C31 C32 C28 C27B -178.2(5) . .
C31 N4 C30 C29 -0.2(5) . .
C27A C28 C29 C30 -177.6(3) . .
C27A C28 C27B C26B 1.4(6) . .
C30 N4 C31 C32 -0.5(6) . .
C7 C6 C5 O6 61.2(4) . .
C7 C6 C5 O6 -42.8(4) 2_676 .
C7 C6 C5 O5 140.4(3) 2_676 .
C7 C6 C5 O5 -115.5(3) . .
C6 C7 C6 C7 0.0 2_676 2_676
C6 C7 C6 C5 -121.2(3) 2_676 .
C6 C7 C8 O8 -2.6(4) 2_676 .
C6 C7 C8 O8 -108.4(3) . .
C6 C7 C8 O7 177.4(3) 2_676 .
C6 C7 C8 O7 71.6(4) . .
C8 C7 C6 C7 122.0(3) . 2_676
C8 C7 C6 C5 0.7(4) . .
C26B C23 C24 C25 -179.4(5) . .
C27B C28 C29 C30 175.6(8) . .
